data_7242235
loop_
_publ_author_name
'Humphreys, Joshua'
'Pop, Flavia'
'Hume, Paul A.'
'Murphy, Alanna S.'
'Lewis, William'
'Davies, E. Stephen'
'Argent, Stephen P.'
'Amabilino, David B.'

_publ_section_title
;
 Solid state structure and properties of phenyl diketopyrrolopyrrole
 derivatives
;
_journal_issue 8
_journal_name_full CrystEngComm
_journal_page_first 1796
_journal_page_last 1814
_journal_paper_doi 10.1039/D1CE00039J
_journal_volume 23
_journal_year 2021
_chemical_absolute_configuration syn
_chemical_formula_moiety 'C28 H32 N2 O4'
_chemical_formula_sum 'C28 H32 N2 O4'
_chemical_formula_weight 460.55
_chemical_name_systematic
'3,6-Bis(4-hydroxyphenyl)-2,5-bis((S)-2-methylbutyl)-2,5- dihydropyrrolo[3,4-c]pyrrole-1,4-dione'
_space_group_crystal_system monoclinic
_space_group_IT_number 4
_space_group_name_Hall 'P 2yb'
_space_group_name_H-M_alt 'P 1 21 1'
_atom_sites_solution_hydrogens geom
_atom_sites_solution_primary direct
_atom_sites_solution_secondary difmap
_audit_creation_date 2019-06-04
_audit_creation_method
;
Olex2 1.2
(compiled 2018.05.29 svn.r3508 for OlexSys, GUI svn.r5506)
;
_audit_update_record
;
2020-05-26 deposited with the CCDC.	2021-02-04 downloaded from the CCDC.
;
_cell_angle_alpha 90
_cell_angle_beta 108.388(2)
_cell_angle_gamma 90
_cell_formula_units_Z 2
_cell_length_a 11.3208(2)
_cell_length_b 8.58917(16)
_cell_length_c 13.1920(3)
_cell_measurement_reflns_used 6351
_cell_measurement_temperature 120(2)
_cell_measurement_theta_max 77.8870
_cell_measurement_theta_min 4.1340
_cell_volume 1217.25(4)
_computing_cell_refinement 'CrysAlisPro 1.171.38.46 (Rigaku OD, 2015)'
_computing_data_collection 'CrysAlisPro 1.171.38.46 (Rigaku OD, 2015)'
_computing_data_reduction 'CrysAlisPro 1.171.38.46 (Rigaku OD, 2015)'
_computing_molecular_graphics 'Olex2 (Dolomanov et al., 2009)'
_computing_publication_material 'Olex2 (Dolomanov et al., 2009)'
_computing_structure_refinement 'ShelXL (Sheldrick, 2015)'
_computing_structure_solution 'ShelXT (Sheldrick, 2015)'
_diffrn_ambient_environment 'N2 gas'
_diffrn_ambient_temperature 120(2)
_diffrn_crystal_treatment 'flash frozen in gaseous N2'
_diffrn_detector 'Hybrid Pixel Array Detector'
_diffrn_detector_type 'PILATUS3 R 200K Hybrid Pixel Array Detector'
_diffrn_measured_fraction_theta_full 0.999
_diffrn_measured_fraction_theta_max 0.981
_diffrn_measurement_details
;
List of Runs (angles in degrees, time in seconds):

  # Type    Start    End  Width  t~exp~   \w     \q     \k     \f   Frames
#--------------------------------------------------------------------------
  1  \w    -20.00  89.00   0.50    1.50    --    0.00  38.00 120.00  218
  2  \w      8.00  33.00   0.50    1.50    --    0.00 -82.00  60.00   50
  3  \w    -32.00  20.00   0.50    1.50    --    0.00 -19.00 120.00  104
  4  \w    -67.00 -38.00   0.50    1.50    --    0.00 -19.00 120.00   58
  5  \w     10.00  69.00   0.50    6.00    --   99.10 -38.00-150.00  118
  6  \w     41.00  70.00   0.50    6.00    --   99.10 -38.00-180.00   58
  7  \w     38.00  91.00   0.50    6.00    --   99.10 -57.00-120.00  106
  8  \w     53.00  85.00   0.50    6.00    --   99.10 -57.00  30.00   64
  9  \w     66.00  94.00   0.50    6.00    --   99.10 -57.00 120.00   56
 10  \w     74.00 131.00   0.50    6.00    --   99.10  19.00 -30.00  114
 11  \w    125.00 172.00   0.50    6.00    --   99.10  38.00   0.00   94
 12  \w    150.00 188.00   0.50    6.00    --   99.10  19.00 -30.00   76
 13  \w    115.00 141.00   0.50    6.00    --   99.10  19.00  90.00   52
 14  \w     92.00 132.00   0.50    6.00    --   99.10  82.00  30.00   80
 15  \w     89.00 129.00   0.50    6.00    --   99.10  82.00 -60.00   80
 16  \w     90.00 187.00   0.50    6.00    --   99.10  38.00-120.00  194
 17  \w     89.00 115.00   0.50    6.00    --   99.10  77.00-120.00   52
 18  \w     76.00 149.00   0.50    6.00    --   99.10  38.00  90.00  146
 19  \w     82.00 178.00   0.50    6.00    --   99.10  38.00 120.00  192
 20  \w     67.00  97.00   0.50    6.00    --   99.10  19.00  90.00   60
 21  \w     27.00  69.00   0.50    6.00    --   99.10 -38.00 -90.00   84
 22  \w     16.00 119.00   0.50    6.00    --   99.10 -82.00-150.00  206
 23  \w     27.00  53.00   0.50    6.00    --   99.10 -38.00  90.00   52
 24  \w     19.00  86.00   0.50    6.00    --   99.10 -57.00  60.00  134
 25  \w     15.00  66.00   0.50    6.00    --   99.10 -38.00 120.00  102
 26  \w     11.00  39.00   0.50    6.00    --   99.10 -38.00  30.00   56
 27  \w     10.00  60.00   0.50    6.00    --   99.10 -57.00 120.00  100
 28  \w     29.00  63.00   0.50    6.00    --   99.10 -38.00-120.00   68
;
_diffrn_measurement_device '\k-geometry diffractometer'
_diffrn_measurement_device_type 'XtalLAB PRO MM007, PILATUS3 R 200K'
_diffrn_measurement_method '\w scans'
_diffrn_measurement_specimen_support 'MiTeGen micromount'
_diffrn_orient_matrix_type 'CrysAlisPro convention (1999,Acta A55,543-557)'
_diffrn_orient_matrix_UB_11 0.0786771000
_diffrn_orient_matrix_UB_12 0.0081098000
_diffrn_orient_matrix_UB_13 -0.0761927000
_diffrn_orient_matrix_UB_21 0.0815896000
_diffrn_orient_matrix_UB_22 -0.1347568000
_diffrn_orient_matrix_UB_23 0.0610365000
_diffrn_orient_matrix_UB_31 -0.0878472000
_diffrn_orient_matrix_UB_32 -0.1181414000
_diffrn_orient_matrix_UB_33 -0.0748812000
_diffrn_radiation_collimation 'VariMax VHF mirror optic'
_diffrn_radiation_monochromator mirror
_diffrn_radiation_probe x-ray
_diffrn_radiation_type CuK\a
_diffrn_radiation_wavelength 1.54184
_diffrn_radiation_wavelength_determination fundamental
_diffrn_reflns_av_R_equivalents 0.0400
_diffrn_reflns_av_unetI/netI 0.0470
_diffrn_reflns_Laue_measured_fraction_full 0.999
_diffrn_reflns_Laue_measured_fraction_max 0.981
_diffrn_reflns_limit_h_max 14
_diffrn_reflns_limit_h_min -14
_diffrn_reflns_limit_k_max 10
_diffrn_reflns_limit_k_min -10
_diffrn_reflns_limit_l_max 16
_diffrn_reflns_limit_l_min -16
_diffrn_reflns_number 13621
_diffrn_reflns_point_group_measured_fraction_full 0.998
_diffrn_reflns_point_group_measured_fraction_max 0.962
_diffrn_reflns_theta_full 67.684
_diffrn_reflns_theta_max 78.310
_diffrn_reflns_theta_min 4.115
_diffrn_source 'rotating anode'
_diffrn_source_current 30
_diffrn_source_power 1.2
_diffrn_source_target Cu
_diffrn_source_type 'MicroMax 007 HF'
_diffrn_source_voltage 40
_diffrn_standards_decay_% 0
_diffrn_standards_interval_count 0
_diffrn_standards_interval_time 0
_diffrn_standards_number 0
_exptl_absorpt_coefficient_mu 0.674
_exptl_absorpt_correction_T_max 1.000
_exptl_absorpt_correction_T_min 0.746
_exptl_absorpt_correction_type gaussian
_exptl_absorpt_process_details
;
CrysAlisPro 1.171.38.46 (Rigaku Oxford Diffraction, 2015)
Numerical absorption correction based on gaussian integration over
			a multifaceted crystal model
Empirical absorption correction using spherical harmonics,
 implemented in SCALE3 ABSPACK scaling algorithm.
;
_exptl_crystal_colour 'clear yellow'
_exptl_crystal_colour_lustre clear
_exptl_crystal_colour_primary yellow
_exptl_crystal_density_diffrn 1.257
_exptl_crystal_description plate
_exptl_crystal_F_000 492
_exptl_crystal_recrystallization_method 'slow evaporation from an acetone solution at low temperature'
_exptl_crystal_size_max 0.196
_exptl_crystal_size_mid 0.115
_exptl_crystal_size_min 0.061
_refine_diff_density_max 0.166
_refine_diff_density_min -0.234
_refine_diff_density_rms 0.043
_refine_ls_abs_structure_details
;
 Flack x determined using 1911 quotients [(I+)-(I-)]/[(I+)+(I-)]
 (Parsons, Flack and Wagner, Acta Cryst. B69 (2013) 249-259).
;
_refine_ls_abs_structure_Flack -0.11(13)
_refine_ls_extinction_method none
_refine_ls_goodness_of_fit_ref 1.060
_refine_ls_hydrogen_treatment constr
_refine_ls_matrix_type full
_refine_ls_number_parameters 313
_refine_ls_number_reflns 5021
_refine_ls_number_restraints 1
_refine_ls_restrained_S_all 1.060
_refine_ls_R_factor_all 0.0452
_refine_ls_R_factor_gt 0.0395
_refine_ls_shift/su_max 0.000
_refine_ls_shift/su_mean 0.000
_refine_ls_structure_factor_coef Fsqd
_refine_ls_weighting_details 'w=1/[\s^2^(Fo^2^)+(0.0423P)^2^+0.3898P] where P=(Fo^2^+2Fc^2^)/3'
_refine_ls_weighting_scheme calc
_refine_ls_wR_factor_gt 0.0997
_refine_ls_wR_factor_ref 0.1042
_reflns_Friedel_coverage 0.833
_reflns_Friedel_fraction_full 0.996
_reflns_Friedel_fraction_max 0.939
_reflns_number_gt 4544
_reflns_number_total 5021
_reflns_threshold_expression 'I > 2\s(I)'
_cod_data_source_file d1ce00039j2.cif
_cod_data_source_block PhOHDPP-N-2MB
_cod_depositor_comments 'Adding full bibliography for 7242233--7242239.cif.'
_cod_original_cell_volume 1217.25(5)
_cod_original_sg_symbol_H-M 'P 21'
_cod_database_code 7242235
_shelx_shelxl_version_number 2014/7
_chemical_oxdiff_formula 'C28 H32 N2 O4'
_chemical_oxdiff_usercomment 'MM-592 OJHAMZ #17321 on a micromount for jh/dba'
_shelx_space_group_comment
;
The symmetry employed for this shelxl refinement is uniquely defined
by the following loop, which should always be used as a source of
symmetry information in preference to the above space-group names.
They are only intended as comments.
;
_reflns_odcompleteness_completeness 99.96
_reflns_odcompleteness_iscentric 1
_reflns_odcompleteness_theta 66.97
_olex2_refinement_description
;
1. Fixed Uiso
 At 1.2 times of:
  All C(H) groups, All C(H,H) groups
 At 1.5 times of:
  All C(H,H,H) groups, All O(H) groups
2.a Ternary CH refined with riding coordinates:
 C25(H20), C20(H25)
2.b Secondary CH2 refined with riding coordinates:
 C24(H19a,H19b), C27(H22a,H22b), C19(H24a,H24b), C22(H27a,H27b)
2.c Aromatic/amide H refined with riding coordinates:
 C10(H2), C8(H3), C9(H5), C11(H6), C14(H14), C16(H15), C17(H17), C15(H18)
2.d Idealised Me refined as rotating group:
 C26(H21a,H21b,H21c), C28(H23a,H23b,H23c), C21(H26a,H26b,H26c), C23(H28a,H28b,
 H28c)
2.e Idealised tetrahedral OH refined as rotating group:
 O3(H1), O4(H4)
;
_nottingham_internal_coll_client JH/DBA
_nottingham_internal_coll_date 30/10/2017
_nottingham_internal_coll_frame_method '\w scans'
_nottingham_internal_coll_frame_time '6.00, 1.50'
_nottingham_internal_coll_frame_width 0.50
_nottingham_internal_coll_instrument 'XtalLAB PRO, A00000876'
_nottingham_internal_coll_location NOTTS
_nottingham_internal_coll_name OJHAMZ
_nottingham_internal_coll_number 17321
_nottingham_internal_coll_type custom
_nottingham_internal_coll_user pcxjh6
_nottingham_internal_process_date 31/10/2017
_nottingham_internal_process_user pcxjh6
_nottingham_internal_refinement_date 31/10/2017
_nottingham_internal_refinement_user pcxjh6
_nottingham_internal_self_validation_date 31/10/2017
_nottingham_internal_self_validation_user pcxjh6
_nottingham_internal_solution_date 31/10/2017
_nottingham_internal_solution_user pcxjh6
_olex2_exptl_crystal_mounting_method 'in fomblin film on a micromount'
_olex2_submission_original_sample_id OJHAMZ
_olex2_submission_special_instructions 'No special instructions were received'
_oxdiff_exptl_absorpt_empirical_details
;
Empirical correction (ABSPACK) includes:
- Absorption correction using spherical harmonics
- Frame scaling
- Detector area scaling
;
_oxdiff_exptl_absorpt_empirical_full_max 1.776
_oxdiff_exptl_absorpt_empirical_full_min 0.701

loop_
_space_group_symop_operation_xyz
'x, y, z'
'-x, y+1/2, -z'

loop_
_atom_site_label
_atom_site_type_symbol
_atom_site_fract_x
_atom_site_fract_y
_atom_site_fract_z
_atom_site_U_iso_or_equiv
_atom_site_adp_type
_atom_site_occupancy
_atom_site_site_symmetry_order
_atom_site_calc_flag
_atom_site_refinement_flags_posn
_atom_site_refinement_flags_adp
_atom_site_refinement_flags_occupancy
_atom_site_disorder_assembly
_atom_site_disorder_group
O1 O 1.2279(2) 0.4839(3) 0.49811(17) 0.0354(5) Uani 1 1 d . . . . .
H1 H 1.2174 0.4146 0.4511 0.053 Uiso 1 1 calc GR . . . .
O2 O 0.72673(18) 0.2112(2) 0.86798(16) 0.0295(4) Uani 1 1 d . . . . .
O3 O 0.83042(18) 0.7958(2) 0.67593(16) 0.0291(4) Uani 1 1 d . . . . .
O4 O 0.25164(18) 0.5174(3) 0.96310(17) 0.0332(5) Uani 1 1 d . . . . .
H4 H 0.2528 0.5838 1.0102 0.050 Uiso 1 1 calc GR . . . .
N1 N 0.8637(2) 0.2818(3) 0.77553(18) 0.0226(5) Uani 1 1 d . . . . .
N2 N 0.6879(2) 0.7227(3) 0.76212(17) 0.0224(5) Uani 1 1 d . . . . .
C1 C 1.1490(2) 0.4590(3) 0.5552(2) 0.0262(6) Uani 1 1 d . . . . .
C2 C 1.0703(3) 0.3306(3) 0.5386(2) 0.0296(6) Uani 1 1 d . . . . .
H2 H 1.0721 0.2546 0.4868 0.035 Uiso 1 1 calc R . . . .
C3 C 0.9897(3) 0.3136(3) 0.5976(2) 0.0277(6) Uani 1 1 d . . . . .
H3 H 0.9363 0.2256 0.5860 0.033 Uiso 1 1 calc R . . . .
C4 C 0.9858(2) 0.4245(3) 0.6740(2) 0.0226(5) Uani 1 1 d . . . . .
C5 C 1.0654(2) 0.5527(3) 0.6896(2) 0.0249(6) Uani 1 1 d . . . . .
H5 H 1.0634 0.6295 0.7408 0.030 Uiso 1 1 calc R . . . .
C6 C 1.1470(3) 0.5695(3) 0.6317(2) 0.0267(6) Uani 1 1 d . . . . .
H6 H 1.2017 0.6562 0.6441 0.032 Uiso 1 1 calc R . . . .
C7 C 0.8953(2) 0.4173(3) 0.7317(2) 0.0222(5) Uani 1 1 d . . . . .
C8 C 0.8207(2) 0.5350(3) 0.7482(2) 0.0228(5) Uani 1 1 d . . . . .
C9 C 0.7381(2) 0.4738(3) 0.7997(2) 0.0227(5) Uani 1 1 d . . . . .
C10 C 0.7679(2) 0.3108(3) 0.8211(2) 0.0225(5) Uani 1 1 d . . . . .
C11 C 0.7877(2) 0.6958(3) 0.7219(2) 0.0223(5) Uani 1 1 d . . . . .
C12 C 0.6562(2) 0.5881(3) 0.8070(2) 0.0222(5) Uani 1 1 d . . . . .
C13 C 0.5513(2) 0.5762(3) 0.8487(2) 0.0229(5) Uani 1 1 d . . . . .
C14 C 0.5339(3) 0.6786(3) 0.9248(2) 0.0284(6) Uani 1 1 d . . . . .
H14 H 0.5911 0.7617 0.9501 0.034 Uiso 1 1 calc R . . . .
C15 C 0.4350(3) 0.6616(3) 0.9640(2) 0.0284(6) Uani 1 1 d . . . . .
H15 H 0.4248 0.7323 1.0160 0.034 Uiso 1 1 calc R . . . .
C16 C 0.3502(2) 0.5408(3) 0.9274(2) 0.0258(6) Uani 1 1 d . . . . .
C17 C 0.3667(3) 0.4375(3) 0.8519(2) 0.0276(6) Uani 1 1 d . . . . .
H17 H 0.3092 0.3548 0.8266 0.033 Uiso 1 1 calc R . . . .
C18 C 0.4663(3) 0.4545(3) 0.8135(2) 0.0248(5) Uani 1 1 d . . . . .
H18 H 0.4771 0.3825 0.7625 0.030 Uiso 1 1 calc R . . . .
C19 C 0.9347(2) 0.1363(3) 0.7960(2) 0.0258(6) Uani 1 1 d . . . . .
H19A H 0.9414 0.0959 0.7278 0.031 Uiso 1 1 calc R . . . .
H19B H 0.8890 0.0583 0.8245 0.031 Uiso 1 1 calc R . . . .
C20 C 1.0654(3) 0.1563(3) 0.8752(2) 0.0273(6) Uani 1 1 d . . . . .
H20 H 1.1089 0.2386 0.8467 0.033 Uiso 1 1 calc R . . . .
C21 C 1.0588(3) 0.2111(4) 0.9829(2) 0.0372(7) Uani 1 1 d . . . . .
H21A H 1.0101 0.3073 0.9734 0.056 Uiso 1 1 calc GR . . . .
H21B H 1.1432 0.2306 1.0310 0.056 Uiso 1 1 calc GR . . . .
H21C H 1.0190 0.1307 1.0137 0.056 Uiso 1 1 calc GR . . . .
C22 C 1.1396(3) 0.0050(4) 0.8846(3) 0.0349(7) Uani 1 1 d . . . . .
H22A H 1.2182 0.0153 0.9445 0.042 Uiso 1 1 calc R . . . .
H22B H 1.0912 -0.0808 0.9024 0.042 Uiso 1 1 calc R . . . .
C23 C 1.1707(3) -0.0387(4) 0.7845(3) 0.0437(8) Uani 1 1 d . . . . .
H23A H 1.0941 -0.0671 0.7279 0.066 Uiso 1 1 calc GR . . . .
H23B H 1.2281 -0.1273 0.7998 0.066 Uiso 1 1 calc GR . . . .
H23C H 1.2098 0.0502 0.7611 0.066 Uiso 1 1 calc GR . . . .
C24 C 0.6255(3) 0.8742(3) 0.7517(2) 0.0271(6) Uani 1 1 d . . . . .
H24A H 0.6782 0.9530 0.7319 0.033 Uiso 1 1 calc R . . . .
H24B H 0.6188 0.9040 0.8222 0.033 Uiso 1 1 calc R . . . .
C25 C 0.4955(3) 0.8788(4) 0.6693(2) 0.0301(6) Uani 1 1 d . . . . .
H25 H 0.4427 0.7978 0.6885 0.036 Uiso 1 1 calc R . . . .
C26 C 0.4398(3) 1.0386(4) 0.6761(3) 0.0478(9) Uani 1 1 d . . . . .
H26A H 0.4424 1.0586 0.7499 0.072 Uiso 1 1 calc GR . . . .
H26B H 0.3533 1.0413 0.6292 0.072 Uiso 1 1 calc GR . . . .
H26C H 0.4880 1.1186 0.6536 0.072 Uiso 1 1 calc GR . . . .
C27 C 0.5012(3) 0.8439(4) 0.5579(3) 0.0384(8) Uani 1 1 d . . . . .
H27A H 0.5515 0.9255 0.5379 0.046 Uiso 1 1 calc R . . . .
H27B H 0.5443 0.7432 0.5596 0.046 Uiso 1 1 calc R . . . .
C28 C 0.3754(3) 0.8362(5) 0.4730(3) 0.0509(10) Uani 1 1 d . . . . .
H28A H 0.3863 0.8119 0.4039 0.076 Uiso 1 1 calc GR . . . .
H28B H 0.3333 0.9368 0.4685 0.076 Uiso 1 1 calc GR . . . .
H28C H 0.3251 0.7548 0.4914 0.076 Uiso 1 1 calc GR . . . .

loop_
_atom_site_aniso_label
_atom_site_aniso_U_11
_atom_site_aniso_U_22
_atom_site_aniso_U_33
_atom_site_aniso_U_23
_atom_site_aniso_U_13
_atom_site_aniso_U_12
O1 0.0397(11) 0.0364(12) 0.0399(12) -0.0101(10) 0.0265(10) -0.0089(9)
O2 0.0321(10) 0.0253(10) 0.0344(11) 0.0028(9) 0.0155(9) -0.0017(8)
O3 0.0317(10) 0.0263(10) 0.0322(11) 0.0032(8) 0.0143(9) -0.0018(8)
O4 0.0295(10) 0.0381(12) 0.0371(12) -0.0067(9) 0.0179(9) -0.0048(9)
N1 0.0227(11) 0.0217(11) 0.0242(11) 0.0001(9) 0.0083(9) -0.0002(9)
N2 0.0240(11) 0.0209(11) 0.0228(11) 0.0002(9) 0.0080(9) 0.0003(9)
C1 0.0242(13) 0.0294(15) 0.0272(13) -0.0001(12) 0.0114(11) 0.0008(11)
C2 0.0342(15) 0.0288(15) 0.0293(15) -0.0075(12) 0.0151(12) -0.0033(12)
C3 0.0295(14) 0.0273(15) 0.0296(14) -0.0057(12) 0.0140(12) -0.0046(11)
C4 0.0226(12) 0.0239(14) 0.0217(12) 0.0004(10) 0.0074(10) 0.0001(10)
C5 0.0273(13) 0.0244(13) 0.0234(13) -0.0014(11) 0.0086(10) 0.0006(11)
C6 0.0262(13) 0.0258(14) 0.0293(14) -0.0024(12) 0.0103(11) -0.0022(11)
C7 0.0233(13) 0.0231(13) 0.0184(12) -0.0021(10) 0.0040(10) -0.0014(10)
C8 0.0250(13) 0.0236(13) 0.0201(12) -0.0009(10) 0.0077(10) -0.0006(10)
C9 0.0247(13) 0.0227(13) 0.0213(13) -0.0019(10) 0.0082(10) -0.0005(10)
C10 0.0249(13) 0.0220(13) 0.0214(12) 0.0005(11) 0.0083(10) -0.0018(10)
C11 0.0216(12) 0.0234(13) 0.0214(12) -0.0006(10) 0.0060(10) -0.0024(10)
C12 0.0211(12) 0.0230(13) 0.0206(13) -0.0025(10) 0.0040(10) -0.0005(10)
C13 0.0229(13) 0.0220(13) 0.0241(13) 0.0004(11) 0.0077(10) 0.0011(10)
C14 0.0301(14) 0.0273(15) 0.0293(14) -0.0074(11) 0.0116(12) -0.0042(12)
C15 0.0296(14) 0.0280(14) 0.0295(14) -0.0061(12) 0.0120(12) -0.0018(12)
C16 0.0225(12) 0.0293(15) 0.0262(13) 0.0017(11) 0.0085(11) 0.0033(11)
C17 0.0274(14) 0.0246(14) 0.0303(14) -0.0033(12) 0.0085(11) -0.0022(11)
C18 0.0286(13) 0.0225(13) 0.0251(13) -0.0018(11) 0.0110(11) 0.0017(11)
C19 0.0258(14) 0.0208(13) 0.0325(15) 0.0001(11) 0.0115(12) 0.0006(11)
C20 0.0263(14) 0.0253(13) 0.0301(15) 0.0011(12) 0.0083(11) 0.0020(11)
C21 0.0390(17) 0.0406(17) 0.0280(15) -0.0012(14) 0.0048(13) 0.0074(14)
C22 0.0319(15) 0.0329(16) 0.0389(16) 0.0026(13) 0.0097(13) 0.0058(12)
C23 0.0428(18) 0.0359(18) 0.057(2) -0.0021(16) 0.0223(16) 0.0080(15)
C24 0.0290(14) 0.0223(14) 0.0314(15) -0.0028(11) 0.0115(12) 0.0008(11)
C25 0.0274(14) 0.0293(15) 0.0341(16) 0.0049(12) 0.0106(12) 0.0020(12)
C26 0.0408(18) 0.0412(19) 0.062(2) 0.0081(17) 0.0172(17) 0.0145(15)
C27 0.0327(16) 0.0460(19) 0.0331(17) 0.0041(14) 0.0055(13) 0.0040(14)
C28 0.043(2) 0.057(2) 0.045(2) 0.0072(18) 0.0022(16) -0.0017(17)

loop_
_atom_type_symbol
_atom_type_description
_atom_type_scat_dispersion_real
_atom_type_scat_dispersion_imag
_atom_type_scat_source
C C 0.0181 0.0091 'International Tables Vol C Tables 4.2.6.8 and 6.1.1.4'
H H 0.0000 0.0000 'International Tables Vol C Tables 4.2.6.8 and 6.1.1.4'
N N 0.0311 0.0180 'International Tables Vol C Tables 4.2.6.8 and 6.1.1.4'
O O 0.0492 0.0322 'International Tables Vol C Tables 4.2.6.8 and 6.1.1.4'

loop_
_exptl_crystal_face_index_h
_exptl_crystal_face_index_k
_exptl_crystal_face_index_l
_exptl_crystal_face_perp_dist
3 3 4 0.0577
-3 -3 -4 0.0577
3 -5 2 0.0616
-3 5 -2 0.0616
-7 2 5 0.0306
7 -2 -5 0.0306

loop_
_geom_angle_atom_site_label_1
_geom_angle_atom_site_label_2
_geom_angle_atom_site_label_3
_geom_angle
_geom_angle_site_symmetry_1
_geom_angle_site_symmetry_3
_geom_angle_publ_flag
C1 O1 H1 109.5 . . ?
C16 O4 H4 109.5 . . ?
C7 N1 C10 111.1(2) . . ?
C7 N1 C19 126.2(2) . . ?
C10 N1 C19 121.3(2) . . ?
C11 N2 C24 122.0(2) . . ?
C12 N2 C11 111.5(2) . . ?
C12 N2 C24 126.5(2) . . ?
O1 C1 C2 122.6(2) . . ?
O1 C1 C6 117.4(2) . . ?
C6 C1 C2 119.9(2) . . ?
C1 C2 H2 120.0 . . ?
C3 C2 C1 120.0(3) . . ?
C3 C2 H2 120.0 . . ?
C2 C3 H3 119.6 . . ?
C2 C3 C4 120.7(3) . . ?
C4 C3 H3 119.6 . . ?
C3 C4 C7 122.3(2) . . ?
C5 C4 C3 118.5(2) . . ?
C5 C4 C7 119.0(2) . . ?
C4 C5 H5 119.5 . . ?
C6 C5 C4 121.0(3) . . ?
C6 C5 H5 119.5 . . ?
C1 C6 H6 120.1 . . ?
C5 C6 C1 119.8(3) . . ?
C5 C6 H6 120.1 . . ?
N1 C7 C4 124.5(2) . . ?
C8 C7 N1 107.3(2) . . ?
C8 C7 C4 128.1(2) . . ?
C7 C8 C9 109.4(2) . . ?
C7 C8 C11 142.1(3) . . ?
C9 C8 C11 108.1(2) . . ?
C8 C9 C10 107.7(2) . . ?
C12 C9 C8 109.2(2) . . ?
C12 C9 C10 143.0(3) . . ?
O2 C10 N1 123.6(2) . . ?
O2 C10 C9 132.0(3) . . ?
N1 C10 C9 104.4(2) . . ?
O3 C11 N2 123.8(2) . . ?
O3 C11 C8 132.2(3) . . ?
N2 C11 C8 104.1(2) . . ?
N2 C12 C13 124.4(2) . . ?
C9 C12 N2 107.0(2) . . ?
C9 C12 C13 128.5(2) . . ?
C14 C13 C12 122.9(2) . . ?
C14 C13 C18 118.2(2) . . ?
C18 C13 C12 118.9(2) . . ?
C13 C14 H14 119.4 . . ?
C15 C14 C13 121.2(3) . . ?
C15 C14 H14 119.4 . . ?
C14 C15 H15 120.0 . . ?
C14 C15 C16 120.0(3) . . ?
C16 C15 H15 120.0 . . ?
O4 C16 C15 122.8(2) . . ?
O4 C16 C17 117.7(2) . . ?
C17 C16 C15 119.4(3) . . ?
C16 C17 H17 119.8 . . ?
C18 C17 C16 120.3(3) . . ?
C18 C17 H17 119.8 . . ?
C13 C18 H18 119.6 . . ?
C17 C18 C13 120.9(2) . . ?
C17 C18 H18 119.6 . . ?
N1 C19 H19A 109.0 . . ?
N1 C19 H19B 109.0 . . ?
N1 C19 C20 112.8(2) . . ?
H19A C19 H19B 107.8 . . ?
C20 C19 H19A 109.0 . . ?
C20 C19 H19B 109.0 . . ?
C19 C20 H20 107.9 . . ?
C19 C20 C22 110.4(2) . . ?
C21 C20 C19 110.6(2) . . ?
C21 C20 H20 107.9 . . ?
C21 C20 C22 112.0(3) . . ?
C22 C20 H20 107.9 . . ?
C20 C21 H21A 109.5 . . ?
C20 C21 H21B 109.5 . . ?
C20 C21 H21C 109.5 . . ?
H21A C21 H21B 109.5 . . ?
H21A C21 H21C 109.5 . . ?
H21B C21 H21C 109.5 . . ?
C20 C22 H22A 108.7 . . ?
C20 C22 H22B 108.7 . . ?
H22A C22 H22B 107.6 . . ?
C23 C22 C20 114.3(3) . . ?
C23 C22 H22A 108.7 . . ?
C23 C22 H22B 108.7 . . ?
C22 C23 H23A 109.5 . . ?
C22 C23 H23B 109.5 . . ?
C22 C23 H23C 109.5 . . ?
H23A C23 H23B 109.5 . . ?
H23A C23 H23C 109.5 . . ?
H23B C23 H23C 109.5 . . ?
N2 C24 H24A 108.6 . . ?
N2 C24 H24B 108.6 . . ?
N2 C24 C25 114.6(2) . . ?
H24A C24 H24B 107.6 . . ?
C25 C24 H24A 108.6 . . ?
C25 C24 H24B 108.6 . . ?
C24 C25 H25 108.6 . . ?
C26 C25 C24 107.7(3) . . ?
C26 C25 H25 108.6 . . ?
C27 C25 C24 111.0(2) . . ?
C27 C25 H25 108.6 . . ?
C27 C25 C26 112.2(3) . . ?
C25 C26 H26A 109.5 . . ?
C25 C26 H26B 109.5 . . ?
C25 C26 H26C 109.5 . . ?
H26A C26 H26B 109.5 . . ?
H26A C26 H26C 109.5 . . ?
H26B C26 H26C 109.5 . . ?
C25 C27 H27A 108.7 . . ?
C25 C27 H27B 108.7 . . ?
H27A C27 H27B 107.6 . . ?
C28 C27 C25 114.1(3) . . ?
C28 C27 H27A 108.7 . . ?
C28 C27 H27B 108.7 . . ?
C27 C28 H28A 109.5 . . ?
C27 C28 H28B 109.5 . . ?
C27 C28 H28C 109.5 . . ?
H28A C28 H28B 109.5 . . ?
H28A C28 H28C 109.5 . . ?
H28B C28 H28C 109.5 . . ?

loop_
_geom_bond_atom_site_label_1
_geom_bond_atom_site_label_2
_geom_bond_distance
_geom_bond_site_symmetry_2
_geom_bond_publ_flag
O1 H1 0.8400 . ?
O1 C1 1.355(3) . ?
O2 C10 1.230(3) . ?
O3 C11 1.235(3) . ?
O4 H4 0.8400 . ?
O4 C16 1.356(3) . ?
N1 C7 1.394(3) . ?
N1 C10 1.418(3) . ?
N1 C19 1.464(3) . ?
N2 C11 1.410(3) . ?
N2 C12 1.396(3) . ?
N2 C24 1.466(3) . ?
C1 C2 1.391(4) . ?
C1 C6 1.390(4) . ?
C2 H2 0.9500 . ?
C2 C3 1.381(4) . ?
C3 H3 0.9500 . ?
C3 C4 1.398(4) . ?
C4 C5 1.397(4) . ?
C4 C7 1.458(4) . ?
C5 H5 0.9500 . ?
C5 C6 1.379(4) . ?
C6 H6 0.9500 . ?
C7 C8 1.378(4) . ?
C8 C9 1.418(3) . ?
C8 C11 1.445(4) . ?
C9 C10 1.447(4) . ?
C9 C12 1.375(4) . ?
C12 C13 1.461(4) . ?
C13 C14 1.395(4) . ?
C13 C18 1.397(4) . ?
C14 H14 0.9500 . ?
C14 C15 1.382(4) . ?
C15 H15 0.9500 . ?
C15 C16 1.392(4) . ?
C16 C17 1.389(4) . ?
C17 H17 0.9500 . ?
C17 C18 1.382(4) . ?
C18 H18 0.9500 . ?
C19 H19A 0.9900 . ?
C19 H19B 0.9900 . ?
C19 C20 1.528(4) . ?
C20 H20 1.0000 . ?
C20 C21 1.520(4) . ?
C20 C22 1.532(4) . ?
C21 H21A 0.9800 . ?
C21 H21B 0.9800 . ?
C21 H21C 0.9800 . ?
C22 H22A 0.9900 . ?
C22 H22B 0.9900 . ?
C22 C23 1.517(5) . ?
C23 H23A 0.9800 . ?
C23 H23B 0.9800 . ?
C23 H23C 0.9800 . ?
C24 H24A 0.9900 . ?
C24 H24B 0.9900 . ?
C24 C25 1.530(4) . ?
C25 H25 1.0000 . ?
C25 C26 1.525(4) . ?
C25 C27 1.520(5) . ?
C26 H26A 0.9800 . ?
C26 H26B 0.9800 . ?
C26 H26C 0.9800 . ?
C27 H27A 0.9900 . ?
C27 H27B 0.9900 . ?
C27 C28 1.510(5) . ?
C28 H28A 0.9800 . ?
C28 H28B 0.9800 . ?
C28 H28C 0.9800 . ?

loop_
_exptl_oxdiff_crystal_face_indexfrac_h
_exptl_oxdiff_crystal_face_indexfrac_k
_exptl_oxdiff_crystal_face_indexfrac_l
_exptl_oxdiff_crystal_face_x
_exptl_oxdiff_crystal_face_y
_exptl_oxdiff_crystal_face_z
3.0001 2.9988 3.9980 -0.0443 0.0847 -0.9172
-3.0001 -2.9988 -3.9980 0.0443 -0.0847 0.9172
2.9991 -4.9999 2.0023 0.0428 1.0407 0.1773
-2.9991 4.9999 -2.0023 -0.0428 -1.0407 -0.1773
-7.0054 2.0003 5.0037 -0.9162 -0.5357 0.0044
7.0054 -2.0003 -5.0037 0.9162 0.5357 -0.0044
